data_7047905
loop_
_publ_author_name
'Figueira, Cl\'audia A.'
'Lopes, Patr\'icia S.'
'Gomes, Clara S. B.'
'Gomes, Joselaine C. S.'
'Lemos, Francisco'
'Gomes, Pedro T.'

_publ_section_title
;
 New phenyl--nickel complexes of bulky 2-iminopyrrolyl chelates:
 synthesis, characterisation and application as aluminium-free catalysts
 for the production of hyperbranched polyethylene
;
_journal_name_full 'Dalton Transactions'
_journal_paper_doi 10.1039/C8DT02824A
_journal_year 2018
_chemical_formula_moiety '2(C43 H37 N2 Ni P), C6 H14'
_chemical_formula_sum 'C92 H88 N4 Ni2 P2'
_chemical_formula_weight 1429.02
_space_group_crystal_system monoclinic
_space_group_IT_number 4
_space_group_name_Hall 'P 2yb'
_space_group_name_H-M_alt 'P 1 21 1'
_symmetry_space_group_name_Hall 'P 2yb'
_symmetry_space_group_name_H-M 'P 1 21 1'
_atom_sites_solution_hydrogens geom
_audit_creation_method SHELXL-2018/1
_audit_update_record
;
2018-09-05 deposited with the CCDC.
2018-09-06 downloaded from the CCDC.
;
_cell_angle_alpha 90
_cell_angle_beta 94.5720(10)
_cell_angle_gamma 90
_cell_formula_units_Z 2
_cell_length_a 10.3715(15)
_cell_length_b 33.585(5)
_cell_length_c 10.5727(17)
_cell_measurement_reflns_used 1298
_cell_measurement_temperature 150(2)
_cell_measurement_theta_max 25.77
_cell_measurement_theta_min 2.65
_cell_volume 3671.0(10)
_computing_cell_refinement 'Bruker SMART'
_computing_data_collection 'Bruker SMART'
_computing_data_reduction 'Bruker SAINT'
_computing_molecular_graphics 'ORTEP and Mercury'
_computing_publication_material enCIFer
_computing_structure_refinement 'SHELXL-2018/1 (Sheldrick, 2018)'
_computing_structure_solution SIR2004
_diffrn_ambient_temperature 150(2)
_diffrn_measured_fraction_theta_full 0.998
_diffrn_measured_fraction_theta_max 0.998
_diffrn_measurement_device_type 'CCD area detector'
_diffrn_measurement_method 'phi and omega scans'
_diffrn_radiation_probe x-ray
_diffrn_radiation_type MoK\a
_diffrn_radiation_wavelength 0.71073
_diffrn_reflns_av_R_equivalents 0.1798
_diffrn_reflns_av_unetI/netI 0.2571
_diffrn_reflns_Laue_measured_fraction_full 0.998
_diffrn_reflns_Laue_measured_fraction_max 0.998
_diffrn_reflns_limit_h_max 12
_diffrn_reflns_limit_h_min -12
_diffrn_reflns_limit_k_max 40
_diffrn_reflns_limit_k_min -40
_diffrn_reflns_limit_l_max 12
_diffrn_reflns_limit_l_min -12
_diffrn_reflns_number 37217
_diffrn_reflns_point_group_measured_fraction_full 0.998
_diffrn_reflns_point_group_measured_fraction_max 0.999
_diffrn_reflns_theta_full 25.242
_diffrn_reflns_theta_max 25.349
_diffrn_reflns_theta_min 2.648
_diffrn_source 'sealed tube'
_exptl_absorpt_coefficient_mu 0.608
_exptl_absorpt_correction_T_max 0.942
_exptl_absorpt_correction_T_min 0.920
_exptl_absorpt_correction_type multi-scan
_exptl_absorpt_process_details 'SADABS (Sheldrick, 1996)'
_exptl_crystal_colour Red
_exptl_crystal_density_diffrn 1.293
_exptl_crystal_description Block
_exptl_crystal_F_000 1508
_exptl_crystal_size_max 0.140
_exptl_crystal_size_mid 0.120
_exptl_crystal_size_min 0.100
_refine_diff_density_max 1.051
_refine_diff_density_min -0.510
_refine_diff_density_rms 0.108
_refine_ls_abs_structure_details
;
 Refined as an inversion twin.
;
_refine_ls_abs_structure_Flack 0.59(4)
_refine_ls_extinction_coef 0.0056(10)
_refine_ls_extinction_expression Fc^*^=kFc[1+0.001xFc^2^\l^3^/sin(2\q)]^-1/4^
_refine_ls_extinction_method 'SHELXL-2018/1 (Sheldrick 2018)'
_refine_ls_goodness_of_fit_ref 0.910
_refine_ls_hydrogen_treatment constr
_refine_ls_matrix_type full
_refine_ls_number_parameters 909
_refine_ls_number_reflns 13022
_refine_ls_number_restraints 61
_refine_ls_restrained_S_all 0.910
_refine_ls_R_factor_all 0.2049
_refine_ls_R_factor_gt 0.0861
_refine_ls_shift/su_max 0.007
_refine_ls_shift/su_mean 0.000
_refine_ls_structure_factor_coef Fsqd
_refine_ls_weighting_details 'w=1/[\s^2^(Fo^2^)+(0.0864P)^2^] where P=(Fo^2^+2Fc^2^)/3'
_refine_ls_weighting_scheme calc
_refine_ls_wR_factor_gt 0.1720
_refine_ls_wR_factor_ref 0.2088
_reflns_Friedel_coverage 0.964
_reflns_Friedel_fraction_full 0.999
_reflns_Friedel_fraction_max 0.999
_reflns_number_gt 6110
_reflns_number_total 13022
_reflns_threshold_expression 'I > 2\s(I)'
_cod_data_source_file c8dt02824a2.cif
_cod_data_source_block 1
_cod_database_code 7047905
_shelx_shelxl_version_number 2018/1
_shelx_space_group_comment
;
The symmetry employed for this shelxl refinement is uniquely defined
by the following loop, which should always be used as a source of
symmetry information in preference to the above space-group names.
They are only intended as comments.
;
_shelx_estimated_absorpt_t_min 0.920
_shelx_estimated_absorpt_t_max 0.942

loop_
_space_group_symop_operation_xyz
'x, y, z'
'-x, y+1/2, -z'

loop_
_atom_site_label
_atom_site_type_symbol
_atom_site_fract_x
_atom_site_fract_y
_atom_site_fract_z
_atom_site_U_iso_or_equiv
_atom_site_adp_type
_atom_site_occupancy
_atom_site_site_symmetry_order
_atom_site_calc_flag
_atom_site_refinement_flags_posn
_atom_site_refinement_flags_adp
Ni1A Ni 0.66235(17) 0.01872(6) 0.25418(17) 0.0217(5) Uani 1 1 d . .
P1A P 0.8722(4) 0.01790(14) 0.2578(4) 0.0224(10) Uani 1 1 d . .
N1A N 0.6227(11) 0.0433(4) 0.4110(11) 0.019(3) Uani 1 1 d . U
N2A N 0.4918(13) 0.0398(4) 0.1931(13) 0.024(3) Uani 1 1 d . .
C2A C 0.5181(15) 0.0690(5) 0.3937(15) 0.027(4) Uani 1 1 d . U
C3A C 0.4906(19) 0.0901(6) 0.5022(18) 0.032(5) Uani 1 1 d . .
H3A H 0.426289 0.109863 0.510813 0.038 Uiso 1 1 calc R U
C4A C 0.5832(18) 0.0746(5) 0.5971(17) 0.036(5) Uani 1 1 d . .
H4A H 0.592986 0.082180 0.683901 0.043 Uiso 1 1 calc R U
C5A C 0.6551(16) 0.0467(5) 0.5389(18) 0.031(5) Uani 1 1 d . .
C6A C 0.4488(15) 0.0652(5) 0.2724(16) 0.028(4) Uani 1 1 d . .
H6A H 0.373646 0.080598 0.250340 0.033 Uiso 1 1 calc R U
C7A C 0.7552(14) 0.0204(6) 0.6036(14) 0.028(4) Uani 1 1 d . .
C8A C 0.8372(17) 0.0345(5) 0.7050(15) 0.033(5) Uani 1 1 d . .
H8A H 0.829126 0.061395 0.731239 0.039 Uiso 1 1 calc R U
C9A C 0.9295(16) 0.0107(6) 0.7684(16) 0.043(5) Uani 1 1 d . .
H9A H 0.985011 0.021076 0.836267 0.051 Uiso 1 1 calc R U
C10A C 0.9398(18) -0.0279(6) 0.7320(17) 0.034(5) Uani 1 1 d . .
H10A H 1.002452 -0.044557 0.775811 0.041 Uiso 1 1 calc R U
C11A C 0.8589(18) -0.0437(5) 0.6303(16) 0.037(5) Uani 1 1 d . .
H11A H 0.866571 -0.070806 0.606335 0.044 Uiso 1 1 calc R U
C12A C 0.7682(18) -0.0192(5) 0.5659(16) 0.034(5) Uani 1 1 d . .
H12A H 0.714898 -0.029373 0.496076 0.041 Uiso 1 1 calc R U
C13A C 0.4171(15) 0.0324(5) 0.0757(15) 0.022(4) Uani 1 1 d . .
C14A C 0.4198(15) 0.0588(5) -0.0276(17) 0.031(4) Uani 1 1 d . .
C15A C 0.353(2) 0.0484(7) -0.1423(18) 0.047(6) Uani 1 1 d . .
H15A H 0.352465 0.066097 -0.212285 0.056 Uiso 1 1 calc R U
C16A C 0.2863(17) 0.0130(6) -0.1565(16) 0.039(5) Uani 1 1 d . .
H16A H 0.245249 0.005575 -0.236630 0.047 Uiso 1 1 calc R U
C17A C 0.2802(16) -0.0120(6) -0.0512(17) 0.036(5) Uani 1 1 d . .
H17A H 0.230879 -0.035814 -0.058814 0.043 Uiso 1 1 calc R U
C18A C 0.3457(18) -0.0022(6) 0.0649(18) 0.034(5) Uani 1 1 d . .
C19A C 0.4907(19) 0.0986(6) -0.018(2) 0.048(6) Uani 1 1 d . .
H19A H 0.526699 0.104555 -0.098432 0.072 Uiso 1 1 calc R U
H19B H 0.560870 0.097178 0.049999 0.072 Uiso 1 1 calc R U
H19C H 0.430018 0.119688 0.002002 0.072 Uiso 1 1 calc R U
C20A C 0.3381(17) -0.0284(5) 0.1804(17) 0.040(5) Uani 1 1 d . .
H20A H 0.280550 -0.050932 0.158940 0.059 Uiso 1 1 calc R U
H20B H 0.304113 -0.012872 0.248892 0.059 Uiso 1 1 calc R U
H20C H 0.424641 -0.038250 0.208099 0.059 Uiso 1 1 calc R U
C21A C 0.6704(13) -0.0160(4) 0.1114(14) 0.014(3) Uani 1 1 d . U
C22A C 0.6632(15) -0.0071(5) -0.0132(16) 0.030(4) Uani 1 1 d . .
H22A H 0.664171 0.020096 -0.038001 0.036 Uiso 1 1 calc R U
C23A C 0.6545(15) -0.0363(6) -0.1065(16) 0.029(4) Uani 1 1 d . .
H23A H 0.649056 -0.028850 -0.193507 0.035 Uiso 1 1 calc R U
C24A C 0.6537(16) -0.0762(6) -0.0733(18) 0.038(5) Uani 1 1 d . .
H24A H 0.651727 -0.096329 -0.136633 0.046 Uiso 1 1 calc R U
C25A C 0.6558(16) -0.0864(5) 0.0562(18) 0.038(5) Uani 1 1 d . .
H25A H 0.651249 -0.113420 0.081895 0.046 Uiso 1 1 calc R U
C26A C 0.6646(14) -0.0564(5) 0.1436(18) 0.031(4) Uani 1 1 d . .
H26A H 0.666884 -0.063336 0.230905 0.037 Uiso 1 1 calc R U
C27A C 0.9474(15) -0.0295(5) 0.2274(15) 0.023(4) Uani 1 1 d . .
C28A C 0.9735(14) -0.0419(5) 0.1080(16) 0.023(4) Uani 1 1 d . U
H28A H 0.962362 -0.023763 0.039079 0.028 Uiso 1 1 calc R U
C29A C 1.0153(15) -0.0801(5) 0.0858(17) 0.027(4) Uani 1 1 d . .
H29A H 1.030570 -0.088140 0.002151 0.033 Uiso 1 1 calc R U
C30A C 1.0347(17) -0.1065(5) 0.1838(18) 0.042(5) Uani 1 1 d . .
H30A H 1.064947 -0.132681 0.169703 0.050 Uiso 1 1 calc R U
C31A C 1.0094(17) -0.0941(5) 0.3041(17) 0.038(5) Uani 1 1 d . .
H31A H 1.020375 -0.112393 0.372587 0.046 Uiso 1 1 calc R U
C32A C 0.9695(15) -0.0566(5) 0.3272(15) 0.026(4) Uani 1 1 d . .
H32A H 0.956435 -0.048743 0.411494 0.031 Uiso 1 1 calc R U
C33A C 0.9188(14) 0.0511(5) 0.1333(14) 0.026(4) Uani 1 1 d . .
C34A C 1.0461(17) 0.0563(5) 0.1079(15) 0.027(4) Uani 1 1 d . .
H34A H 1.111028 0.040347 0.151335 0.033 Uiso 1 1 calc R U
C35A C 1.0821(19) 0.0844(7) 0.0202(19) 0.044(6) Uani 1 1 d . .
H35A H 1.170267 0.087103 0.003083 0.052 Uiso 1 1 calc R U
C36A C 0.9894(17) 0.1081(5) -0.0413(16) 0.032(4) Uani 1 1 d . .
H36A H 1.012617 0.127005 -0.102460 0.039 Uiso 1 1 calc R U
C37A C 0.8619(15) 0.1044(5) -0.0138(16) 0.028(4) Uani 1 1 d . .
H37A H 0.798235 0.121376 -0.054440 0.034 Uiso 1 1 calc R U
C38A C 0.8249(16) 0.0756(5) 0.0740(15) 0.027(4) Uani 1 1 d . .
H38A H 0.736947 0.073158 0.092037 0.032 Uiso 1 1 calc R U
C39A C 0.9701(17) 0.0420(5) 0.3924(16) 0.025(5) Uani 1 1 d . .
C40A C 0.9279(16) 0.0759(5) 0.4356(15) 0.022(4) Uani 1 1 d . .
H40A H 0.844890 0.085543 0.405539 0.026 Uiso 1 1 calc R U
C41A C 1.0047(18) 0.0980(5) 0.5259(15) 0.033(5) Uani 1 1 d . .
H41A H 0.973182 0.122326 0.557115 0.039 Uiso 1 1 calc R U
C42A C 1.1261(17) 0.0844(5) 0.5694(15) 0.030(4) Uani 1 1 d . U
H42A H 1.178219 0.098976 0.631196 0.036 Uiso 1 1 calc R U
C43A C 1.1690(17) 0.0497(6) 0.5216(19) 0.047(6) Uani 1 1 d . .
H43A H 1.252316 0.040299 0.551234 0.057 Uiso 1 1 calc R U
C44A C 1.0961(15) 0.0276(5) 0.4314(15) 0.031(5) Uani 1 1 d . .
H44A H 1.128769 0.003857 0.397058 0.037 Uiso 1 1 calc R U
Ni1B Ni 0.04067(17) 0.24996(6) 0.99334(18) 0.0209(5) Uani 1 1 d . .
P1B P -0.1686(4) 0.25094(14) 0.9927(4) 0.0193(9) Uani 1 1 d . .
N1B N 0.0799(11) 0.2258(4) 0.8311(11) 0.020(3) Uani 1 1 d . U
N2B N 0.2146(12) 0.2297(4) 1.0540(13) 0.028(4) Uani 1 1 d . .
C2B C 0.1889(16) 0.2009(5) 0.8536(18) 0.028(4) Uani 1 1 d . .
C3B C 0.2118(19) 0.1820(6) 0.7405(18) 0.030(5) Uani 1 1 d . U
H3B H 0.278910 0.163490 0.727775 0.036 Uiso 1 1 calc R U
C4B C 0.1190(15) 0.1952(5) 0.6512(16) 0.030(4) Uani 1 1 d . U
H4B H 0.109763 0.186989 0.564971 0.036 Uiso 1 1 calc R U
C5B C 0.0394(15) 0.2227(5) 0.7077(16) 0.026(4) Uani 1 1 d . U
C6B C 0.2569(17) 0.2050(5) 0.9710(17) 0.031(4) Uani 1 1 d . .
H6B H 0.333682 0.190133 0.991011 0.037 Uiso 1 1 calc R U
C7B C -0.0601(14) 0.2471(6) 0.6445(14) 0.022(4) Uani 1 1 d . .
C8B C -0.1372(18) 0.2322(6) 0.5378(17) 0.036(5) Uani 1 1 d . .
H8B H -0.123387 0.205908 0.508471 0.043 Uiso 1 1 calc R U
C9B C -0.2307(17) 0.2553(6) 0.4774(15) 0.037(5) Uani 1 1 d . .
H9B H -0.282766 0.244579 0.407526 0.045 Uiso 1 1 calc R U
C10B C -0.2515(18) 0.2936(6) 0.5150(16) 0.041(5) Uani 1 1 d . .
H10B H -0.316709 0.309399 0.471362 0.049 Uiso 1 1 calc R U
C11B C -0.1771(15) 0.3087(5) 0.6161(15) 0.029(4) Uani 1 1 d . .
H11B H -0.192465 0.335194 0.642532 0.034 Uiso 1 1 calc R U
C12B C -0.0799(15) 0.2868(5) 0.6817(14) 0.020(4) Uani 1 1 d . .
H12B H -0.027929 0.298311 0.750238 0.024 Uiso 1 1 calc R U
C13B C 0.2917(16) 0.2376(5) 1.1707(16) 0.026(4) Uani 1 1 d . .
C14B C 0.2860(16) 0.2099(6) 1.2728(17) 0.034(5) Uani 1 1 d . .
C15B C 0.3497(17) 0.2214(7) 1.3896(17) 0.035(5) Uani 1 1 d . .
H15B H 0.347469 0.204392 1.461121 0.042 Uiso 1 1 calc R U
C16B C 0.4151(16) 0.2569(6) 1.4014(16) 0.037(5) Uani 1 1 d . .
H16B H 0.455099 0.264519 1.481787 0.044 Uiso 1 1 calc R U
C17B C 0.4235(17) 0.2813(6) 1.3005(19) 0.042(5) Uani 1 1 d . .
H17B H 0.474946 0.304713 1.309178 0.051 Uiso 1 1 calc R U
C18B C 0.3588(14) 0.2726(5) 1.1862(16) 0.025(4) Uani 1 1 d . .
C19B C 0.2157(19) 0.1708(6) 1.2620(18) 0.046(6) Uani 1 1 d . .
H19D H 0.133450 0.173089 1.301165 0.068 Uiso 1 1 calc R U
H19E H 0.268858 0.150082 1.305578 0.068 Uiso 1 1 calc R U
H19F H 0.198790 0.163749 1.172302 0.068 Uiso 1 1 calc R U
C20B C 0.3711(17) 0.2998(5) 1.0730(16) 0.032(5) Uani 1 1 d . .
H20D H 0.460902 0.299712 1.050218 0.048 Uiso 1 1 calc R U
H20E H 0.346228 0.326923 1.094781 0.048 Uiso 1 1 calc R U
H20F H 0.314226 0.290247 1.000856 0.048 Uiso 1 1 calc R U
C21B C 0.0373(13) 0.2831(5) 1.1386(14) 0.018(4) Uani 1 1 d . U
C22B C 0.0531(14) 0.3226(5) 1.1136(15) 0.021(4) Uani 1 1 d . .
H22B H 0.050139 0.330494 1.027180 0.025 Uiso 1 1 calc R U
C23B C 0.0732(16) 0.3519(5) 1.2047(17) 0.034(5) Uani 1 1 d . .
H23B H 0.086251 0.378887 1.181634 0.041 Uiso 1 1 calc R U
C24B C 0.0735(15) 0.3405(6) 1.3330(16) 0.032(4) Uani 1 1 d . .
H24B H 0.085545 0.359693 1.398884 0.039 Uiso 1 1 calc R U
C25B C 0.0566(15) 0.3022(5) 1.3598(16) 0.029(4) Uani 1 1 d . .
H25B H 0.057460 0.294524 1.446403 0.034 Uiso 1 1 calc R U
C26B C 0.0375(13) 0.2725(5) 1.2666(14) 0.020(4) Uani 1 1 d . .
H26B H 0.024829 0.245592 1.290169 0.024 Uiso 1 1 calc R U
C27B C -0.2495(14) 0.2977(5) 1.0255(16) 0.024(4) Uani 1 1 d . .
C28B C -0.2828(16) 0.3247(5) 0.9306(18) 0.037(5) Uani 1 1 d . .
H28B H -0.274090 0.317454 0.844808 0.044 Uiso 1 1 calc R U
C29B C -0.3290(15) 0.3622(5) 0.9577(18) 0.034(5) Uani 1 1 d . .
H29B H -0.354128 0.380089 0.890574 0.041 Uiso 1 1 calc R U
C30B C -0.3384(13) 0.3736(5) 1.0824(17) 0.031(4) Uani 1 1 d . .
H30B H -0.371437 0.399178 1.101069 0.038 Uiso 1 1 calc R U
C31B C -0.2995(16) 0.3477(5) 1.1800(16) 0.029(4) Uani 1 1 d . .
H31B H -0.302484 0.355984 1.265608 0.035 Uiso 1 1 calc R U
C32B C -0.2567(14) 0.3101(5) 1.1545(17) 0.030(4) Uani 1 1 d . .
H32B H -0.231922 0.292347 1.222003 0.036 Uiso 1 1 calc R U
C33B C -0.2173(15) 0.2160(4) 1.1169(15) 0.020(4) Uani 1 1 d . .
C34B C -0.1270(16) 0.1901(5) 1.1717(16) 0.030(4) Uani 1 1 d . .
H34B H -0.039284 0.192498 1.152991 0.036 Uiso 1 1 calc R U
C35B C -0.1608(18) 0.1613(5) 1.2519(18) 0.035(5) Uani 1 1 d . .
H35B H -0.097943 0.142828 1.285944 0.042 Uiso 1 1 calc R U
C36B C -0.2831(16) 0.1588(5) 1.2832(15) 0.029(4) Uani 1 1 d . .
H36B H -0.305881 0.139097 1.341959 0.034 Uiso 1 1 calc R U
C37B C -0.3794(17) 0.1854(5) 1.2294(15) 0.026(4) Uani 1 1 d . .
H37B H -0.466613 0.183026 1.249686 0.032 Uiso 1 1 calc R U
C38B C -0.3453(15) 0.2139(5) 1.1495(17) 0.028(5) Uani 1 1 d . .
H38B H -0.407622 0.232536 1.115376 0.033 Uiso 1 1 calc R U
C39B C -0.2714(15) 0.2290(5) 0.8629(15) 0.021(4) Uani 1 1 d . .
C40B C -0.2254(17) 0.1929(5) 0.8107(16) 0.029(4) Uani 1 1 d . .
H40B H -0.140609 0.183843 0.836619 0.034 Uiso 1 1 calc R U
C41B C -0.3004(18) 0.1714(5) 0.7246(16) 0.033(5) Uani 1 1 d . .
H41B H -0.268201 0.147551 0.690449 0.040 Uiso 1 1 calc R U
C42B C -0.4220(18) 0.1842(5) 0.6878(18) 0.041(5) Uani 1 1 d . .
H42B H -0.475598 0.168579 0.630054 0.049 Uiso 1 1 calc R U
C43B C -0.4686(16) 0.2194(5) 0.7327(14) 0.028(4) Uani 1 1 d . .
H43B H -0.552580 0.228468 0.703884 0.034 Uiso 1 1 calc R U
C44B C -0.3924(15) 0.2413(5) 0.8200(16) 0.031(5) Uani 1 1 d . .
H44B H -0.425005 0.265553 0.850984 0.037 Uiso 1 1 calc R U
C1 C -0.721(3) 0.3132(10) 1.693(2) 0.109(12) Uani 1 1 d . .
H1A H -0.794095 0.331871 1.688122 0.164 Uiso 1 1 calc R U
H1B H -0.714437 0.300215 1.776402 0.164 Uiso 1 1 calc R U
H1C H -0.735319 0.293023 1.626539 0.164 Uiso 1 1 calc R U
C2 C -0.594(3) 0.3363(11) 1.675(3) 0.121(13) Uani 1 1 d . .
H2A H -0.567222 0.351072 1.753466 0.145 Uiso 1 1 calc R U
H2B H -0.524567 0.316914 1.659973 0.145 Uiso 1 1 calc R U
C3 C -0.606(4) 0.3629(9) 1.574(3) 0.138(16) Uani 1 1 d . .
H3C H -0.680817 0.380299 1.586221 0.165 Uiso 1 1 calc R U
H3D H -0.627402 0.347341 1.495551 0.165 Uiso 1 1 calc R U
C4 C -0.489(3) 0.3901(9) 1.550(3) 0.098(9) Uani 1 1 d . .
H4C H -0.483277 0.408403 1.624034 0.117 Uiso 1 1 calc R U
H4D H -0.413459 0.372232 1.563623 0.117 Uiso 1 1 calc R U
C5 C -0.461(5) 0.4134(12) 1.452(4) 0.25(3) Uani 1 1 d . .
H5A H -0.541875 0.428558 1.431888 0.298 Uiso 1 1 calc R U
H5B H -0.456138 0.394279 1.381428 0.298 Uiso 1 1 calc R U
C6 C -0.363(3) 0.4412(10) 1.432(4) 0.156(17) Uani 1 1 d . .
H6C H -0.369571 0.463786 1.489689 0.234 Uiso 1 1 calc R U
H6D H -0.373624 0.450633 1.343942 0.234 Uiso 1 1 calc R U
H6E H -0.278388 0.428505 1.447816 0.234 Uiso 1 1 calc R U

loop_
_atom_site_aniso_label
_atom_site_aniso_U_11
_atom_site_aniso_U_22
_atom_site_aniso_U_33
_atom_site_aniso_U_23
_atom_site_aniso_U_13
_atom_site_aniso_U_12
Ni1A 0.0170(11) 0.0267(12) 0.0212(11) -0.0020(11) 0.0003(9) 0.0012(10)
P1A 0.019(2) 0.026(2) 0.022(2) -0.003(2) -0.0014(19) 0.000(2)
N1A 0.008(6) 0.036(7) 0.012(6) -0.004(6) -0.002(5) -0.011(6)
N2A 0.028(8) 0.029(9) 0.015(8) 0.003(7) 0.000(7) -0.009(7)
C2A 0.008(8) 0.047(12) 0.028(10) -0.001(9) 0.001(7) 0.001(8)
C3A 0.029(11) 0.026(11) 0.044(12) -0.009(10) 0.019(9) -0.006(9)
C4A 0.044(12) 0.032(11) 0.032(11) -0.011(9) 0.005(10) 0.000(10)
C5A 0.023(9) 0.023(10) 0.047(13) 0.002(9) 0.000(9) -0.005(8)
C6A 0.013(9) 0.036(11) 0.033(11) -0.011(9) -0.004(8) -0.003(8)
C7A 0.022(9) 0.045(11) 0.018(9) 0.005(10) 0.004(7) -0.006(10)
C8A 0.043(11) 0.036(11) 0.020(10) 0.009(8) 0.009(9) -0.011(9)
C9A 0.021(9) 0.070(17) 0.035(11) 0.005(11) -0.015(8) -0.023(10)
C10A 0.034(11) 0.040(13) 0.029(12) 0.005(10) -0.001(9) 0.002(9)
C11A 0.059(13) 0.028(11) 0.023(11) -0.002(9) 0.002(9) 0.002(10)
C12A 0.064(13) 0.019(10) 0.017(10) -0.007(8) -0.008(9) -0.003(9)
C13A 0.010(9) 0.038(12) 0.018(10) -0.007(8) -0.004(7) 0.000(8)
C14A 0.017(9) 0.034(11) 0.044(12) 0.002(10) 0.017(8) 0.000(8)
C15A 0.062(15) 0.060(16) 0.017(11) -0.001(10) 0.004(10) 0.013(12)
C16A 0.043(12) 0.060(16) 0.014(10) -0.013(11) -0.004(8) 0.008(11)
C17A 0.019(10) 0.051(13) 0.037(12) -0.017(10) -0.004(9) 0.007(9)
C18A 0.033(12) 0.030(12) 0.036(12) -0.008(10) -0.010(10) 0.005(9)
C19A 0.037(13) 0.045(13) 0.061(15) 0.027(11) -0.011(10) 0.008(10)
C20A 0.024(10) 0.042(12) 0.053(13) -0.008(10) 0.005(9) -0.009(9)
C21A 0.013(4) 0.015(4) 0.014(4) -0.0003(14) 0.0015(15) 0.0001(14)
C22A 0.022(10) 0.036(11) 0.032(11) -0.009(9) 0.013(8) -0.003(8)
C23A 0.017(9) 0.054(13) 0.016(10) -0.006(9) -0.006(8) 0.006(9)
C24A 0.032(11) 0.034(11) 0.049(13) -0.014(9) -0.001(9) -0.012(9)
C25A 0.039(11) 0.031(11) 0.043(12) -0.011(10) -0.008(9) -0.006(9)
C26A 0.012(8) 0.026(10) 0.055(13) 0.004(9) 0.007(8) -0.001(7)
C27A 0.027(9) 0.022(10) 0.020(10) 0.002(8) -0.003(8) -0.006(7)
C28A 0.020(8) 0.026(8) 0.024(9) -0.004(7) -0.002(7) -0.008(7)
C29A 0.023(9) 0.016(9) 0.042(12) -0.014(9) -0.003(8) 0.000(7)
C30A 0.054(13) 0.022(10) 0.051(13) -0.004(10) 0.012(10) 0.015(9)
C31A 0.051(12) 0.033(12) 0.031(11) 0.016(9) 0.010(9) 0.005(9)
C32A 0.027(9) 0.029(10) 0.021(10) -0.002(8) -0.008(7) 0.004(8)
C33A 0.013(8) 0.056(12) 0.010(9) -0.011(8) 0.003(7) -0.005(8)
C34A 0.045(12) 0.017(10) 0.019(10) -0.001(8) 0.000(9) 0.000(8)
C35A 0.019(11) 0.071(17) 0.041(14) -0.010(12) 0.006(10) -0.004(11)
C36A 0.037(11) 0.030(11) 0.028(10) 0.005(9) -0.010(9) 0.000(9)
C37A 0.008(8) 0.047(12) 0.027(10) -0.003(9) -0.008(7) 0.001(8)
C38A 0.024(10) 0.024(10) 0.031(11) 0.005(8) -0.007(8) -0.007(8)
C39A 0.029(10) 0.020(10) 0.024(11) 0.005(8) -0.009(8) -0.010(8)
C40A 0.024(9) 0.019(10) 0.021(10) -0.002(8) -0.006(8) -0.001(8)
C41A 0.045(13) 0.033(11) 0.019(10) -0.001(9) -0.004(9) -0.008(10)
C42A 0.039(9) 0.033(9) 0.017(8) -0.002(7) -0.010(7) -0.010(8)
C43A 0.026(11) 0.048(13) 0.064(14) 0.003(11) -0.022(10) 0.012(10)
C44A 0.019(9) 0.037(12) 0.036(11) -0.005(9) -0.004(8) -0.002(8)
Ni1B 0.0192(11) 0.0268(11) 0.0160(11) -0.0032(11) -0.0023(9) 0.0004(10)
P1B 0.018(2) 0.022(2) 0.017(2) 0.003(2) -0.0017(17) 0.002(2)
N1B 0.012(6) 0.038(7) 0.008(6) -0.004(6) 0.002(5) -0.004(6)
N2B 0.009(7) 0.039(9) 0.035(9) -0.012(7) -0.001(6) 0.001(6)
C2B 0.023(10) 0.015(9) 0.048(13) 0.005(9) 0.014(9) 0.004(8)
C3B 0.034(10) 0.023(10) 0.032(10) -0.012(8) 0.003(8) 0.006(8)
C4B 0.022(8) 0.045(9) 0.021(8) -0.010(8) -0.002(7) -0.011(8)
C5B 0.016(7) 0.027(8) 0.035(9) -0.010(7) 0.007(7) -0.012(7)
C6B 0.033(11) 0.024(10) 0.037(12) 0.003(9) 0.006(9) 0.003(8)
C7B 0.017(8) 0.030(10) 0.017(9) 0.001(9) -0.007(7) -0.007(9)
C8B 0.045(12) 0.036(12) 0.026(11) -0.007(9) 0.000(10) -0.008(10)
C9B 0.042(11) 0.048(13) 0.021(10) -0.009(10) 0.000(8) -0.009(10)
C10B 0.045(12) 0.058(14) 0.019(11) -0.001(10) -0.007(9) 0.000(11)
C11B 0.023(9) 0.044(11) 0.018(10) 0.001(8) -0.001(8) 0.004(8)
C12B 0.023(9) 0.030(11) 0.008(9) 0.005(8) -0.001(7) -0.011(8)
C13B 0.022(10) 0.026(11) 0.032(11) 0.001(8) 0.006(8) 0.009(8)
C14B 0.024(10) 0.043(13) 0.033(11) 0.003(10) -0.011(9) 0.002(9)
C15B 0.030(11) 0.066(16) 0.010(10) 0.003(10) 0.006(9) 0.010(11)
C16B 0.028(10) 0.066(16) 0.018(10) -0.012(11) 0.000(8) -0.005(10)
C17B 0.028(10) 0.044(13) 0.055(14) -0.007(11) 0.004(10) -0.010(9)
C18B 0.013(9) 0.039(12) 0.026(11) -0.006(9) 0.011(7) -0.006(8)
C19B 0.042(13) 0.053(14) 0.038(13) 0.007(11) -0.015(10) 0.007(11)
C20B 0.032(11) 0.034(12) 0.030(12) -0.005(9) 0.000(9) -0.002(9)
C21B 0.010(5) 0.028(6) 0.015(6) -0.008(5) 0.005(5) 0.003(5)
C22B 0.017(8) 0.026(10) 0.022(9) -0.004(8) 0.010(7) 0.002(7)
C23B 0.030(10) 0.019(9) 0.051(12) 0.006(9) -0.007(9) -0.005(8)
C24B 0.021(9) 0.055(13) 0.022(10) 0.003(9) 0.012(7) -0.001(8)
C25B 0.034(11) 0.031(11) 0.019(10) -0.001(9) -0.004(8) -0.003(9)
C26B 0.012(8) 0.029(10) 0.017(9) 0.004(8) -0.003(7) 0.000(7)
C27B 0.011(8) 0.026(10) 0.036(11) -0.002(9) 0.002(8) 0.009(7)
C28B 0.028(10) 0.034(12) 0.049(13) 0.015(10) 0.008(9) -0.002(9)
C29B 0.024(9) 0.018(10) 0.060(14) 0.013(9) -0.001(9) -0.001(7)
C30B 0.004(8) 0.044(11) 0.045(12) -0.009(10) -0.003(8) -0.001(7)
C31B 0.030(10) 0.031(11) 0.027(10) 0.004(9) 0.009(8) 0.000(8)
C32B 0.016(9) 0.039(11) 0.033(11) 0.000(9) -0.012(8) 0.001(8)
C33B 0.025(9) 0.006(8) 0.028(10) 0.004(7) -0.001(8) 0.000(7)
C34B 0.025(10) 0.027(11) 0.038(11) -0.002(9) 0.007(9) -0.006(8)
C35B 0.038(12) 0.021(11) 0.046(12) 0.008(10) -0.004(9) -0.004(9)
C36B 0.030(10) 0.027(10) 0.029(11) 0.006(8) 0.007(8) -0.007(8)
C37B 0.028(10) 0.027(11) 0.024(11) 0.008(9) 0.003(8) 0.000(8)
C38B 0.007(9) 0.033(11) 0.043(12) 0.000(10) 0.003(8) 0.007(8)
C39B 0.021(9) 0.024(9) 0.019(9) 0.001(7) 0.011(7) -0.002(8)
C40B 0.027(10) 0.027(11) 0.031(11) 0.019(9) -0.002(9) -0.002(9)
C41B 0.044(12) 0.027(11) 0.029(11) -0.011(9) 0.003(9) -0.004(9)
C42B 0.031(11) 0.031(11) 0.057(13) 0.003(10) -0.025(10) -0.012(9)
C43B 0.031(10) 0.042(12) 0.010(9) 0.000(8) -0.009(8) -0.004(9)
C44B 0.023(9) 0.037(12) 0.034(11) -0.002(9) 0.004(8) 0.002(9)
C1 0.09(2) 0.19(4) 0.044(16) -0.038(18) 0.001(15) -0.01(2)
C2 0.11(2) 0.17(3) 0.07(2) -0.07(2) -0.048(18) 0.04(2)
C3 0.27(5) 0.09(2) 0.049(18) -0.018(17) 0.01(2) 0.07(3)
C4 0.09(2) 0.09(2) 0.11(2) -0.024(19) 0.009(18) 0.010(17)
C5 0.43(8) 0.10(3) 0.25(5) 0.02(3) 0.27(6) 0.05(4)
C6 0.18(4) 0.11(3) 0.18(4) 0.05(3) 0.03(3) -0.07(3)

loop_
_atom_type_symbol
_atom_type_description
_atom_type_scat_dispersion_real
_atom_type_scat_dispersion_imag
_atom_type_scat_source
C C 0.0033 0.0016 'International Tables Vol C Tables 4.2.6.8 and 6.1.1.4'
H H 0.0000 0.0000 'International Tables Vol C Tables 4.2.6.8 and 6.1.1.4'
N N 0.0061 0.0033 'International Tables Vol C Tables 4.2.6.8 and 6.1.1.4'
P P 0.1023 0.0942 'International Tables Vol C Tables 4.2.6.8 and 6.1.1.4'
Ni Ni 0.3393 1.1124 'International Tables Vol C Tables 4.2.6.8 and 6.1.1.4'

loop_
_geom_angle_atom_site_label_1
_geom_angle_atom_site_label_2
_geom_angle_atom_site_label_3
_geom_angle
C21A Ni1A N1A 164.9(6)
C21A Ni1A N2A 93.2(6)
N1A Ni1A N2A 83.1(5)
C21A Ni1A P1A 84.2(4)
N1A Ni1A P1A 105.8(4)
N2A Ni1A P1A 152.0(4)
C27A P1A C33A 105.5(8)
C27A P1A C39A 107.4(8)
C33A P1A C39A 97.3(7)
C27A P1A Ni1A 116.9(5)
C33A P1A Ni1A 107.6(5)
C39A P1A Ni1A 119.4(6)
C5A N1A C2A 101.8(13)
C5A N1A Ni1A 146.4(12)
C2A N1A Ni1A 111.9(10)
C6A N2A C13A 119.0(14)
C6A N2A Ni1A 111.7(11)
C13A N2A Ni1A 129.2(11)
N1A C2A C3A 114.6(15)
N1A C2A C6A 113.2(15)
C3A C2A C6A 131.6(16)
C2A C3A C4A 102.8(16)
C2A C3A H3A 128.6
C4A C3A H3A 128.6
C5A C4A C3A 107.0(16)
C5A C4A H4A 126.5
C3A C4A H4A 126.5
C4A C5A N1A 113.6(16)
C4A C5A C7A 125.7(17)
N1A C5A C7A 120.7(16)
N2A C6A C2A 117.8(15)
N2A C6A H6A 121.1
C2A C6A H6A 121.1
C8A C7A C12A 118.3(16)
C8A C7A C5A 120.7(17)
C12A C7A C5A 121.0(15)
C9A C8A C7A 122.1(18)
C9A C8A H8A 118.9
C7A C8A H8A 118.9
C10A C9A C8A 118.9(16)
C10A C9A H9A 120.6
C8A C9A H9A 120.6
C9A C10A C11A 121.2(18)
C9A C10A H10A 119.4
C11A C10A H10A 119.4
C12A C11A C10A 119.3(17)
C12A C11A H11A 120.4
C10A C11A H11A 120.4
C11A C12A C7A 120.1(16)
C11A C12A H12A 119.9
C7A C12A H12A 119.9
C18A C13A C14A 120.7(16)
C18A C13A N2A 118.0(15)
C14A C13A N2A 121.3(15)
C15A C14A C13A 118.4(17)
C15A C14A C19A 119.1(17)
C13A C14A C19A 122.5(16)
C16A C15A C14A 121.6(19)
C16A C15A H15A 119.2
C14A C15A H15A 119.2
C15A C16A C17A 119.0(17)
C15A C16A H16A 120.5
C17A C16A H16A 120.5
C18A C17A C16A 120.6(18)
C18A C17A H17A 119.7
C16A C17A H17A 119.7
C13A C18A C17A 119.6(18)
C13A C18A C20A 119.1(16)
C17A C18A C20A 121.4(18)
C14A C19A H19A 109.5
C14A C19A H19B 109.5
H19A C19A H19B 109.5
C14A C19A H19C 109.5
H19A C19A H19C 109.5
H19B C19A H19C 109.5
C18A C20A H20A 109.5
C18A C20A H20B 109.5
H20A C20A H20B 109.5
C18A C20A H20C 109.5
H20A C20A H20C 109.5
H20B C20A H20C 109.5
C22A C21A C26A 117.0(15)
C22A C21A Ni1A 129.2(12)
C26A C21A Ni1A 113.2(12)
C21A C22A C23A 122.2(17)
C21A C22A H22A 118.9
C23A C22A H22A 118.9
C24A C23A C22A 120.3(17)
C24A C23A H23A 119.9
C22A C23A H23A 119.9
C23A C24A C25A 118.7(17)
C23A C24A H24A 120.6
C25A C24A H24A 120.6
C26A C25A C24A 118.3(17)
C26A C25A H25A 120.8
C24A C25A H25A 120.8
C25A C26A C21A 123.4(18)
C25A C26A H26A 118.3
C21A C26A H26A 118.3
C28A C27A C32A 117.4(15)
C28A C27A P1A 123.2(12)
C32A C27A P1A 119.1(13)
C29A C28A C27A 121.7(16)
C29A C28A H28A 119.2
C27A C28A H28A 119.2
C30A C29A C28A 120.2(17)
C30A C29A H29A 119.9
C28A C29A H29A 119.9
C29A C30A C31A 118.4(16)
C29A C30A H30A 120.8
C31A C30A H30A 120.8
C32A C31A C30A 122.0(16)
C32A C31A H31A 119.0
C30A C31A H31A 119.0
C31A C32A C27A 120.3(15)
C31A C32A H32A 119.8
C27A C32A H32A 119.8
C38A C33A C34A 119.0(16)
C38A C33A P1A 118.3(12)
C34A C33A P1A 122.2(13)
C33A C34A C35A 121.8(17)
C33A C34A H34A 119.1
C35A C34A H34A 119.1
C36A C35A C34A 119.5(18)
C36A C35A H35A 120.2
C34A C35A H35A 120.2
C35A C36A C37A 119.6(18)
C35A C36A H36A 120.2
C37A C36A H36A 120.2
C36A C37A C38A 121.1(16)
C36A C37A H37A 119.5
C38A C37A H37A 119.5
C33A C38A C37A 119.0(15)
C33A C38A H38A 120.5
C37A C38A H38A 120.5
C40A C39A C44A 121.1(16)
C40A C39A P1A 117.6(13)
C44A C39A P1A 120.4(14)
C39A C40A C41A 120.4(17)
C39A C40A H40A 119.8
C41A C40A H40A 119.8
C42A C41A C40A 120.3(17)
C42A C41A H41A 119.9
C40A C41A H41A 119.9
C43A C42A C41A 118.4(16)
C43A C42A H42A 120.8
C41A C42A H42A 120.8
C42A C43A C44A 122.6(16)
C42A C43A H43A 118.7
C44A C43A H43A 118.7
C43A C44A C39A 117.1(16)
C43A C44A H44A 121.4
C39A C44A H44A 121.4
C21B Ni1B N1B 164.6(6)
C21B Ni1B N2B 90.8(6)
N1B Ni1B N2B 84.0(5)
C21B Ni1B P1B 84.9(4)
N1B Ni1B P1B 106.2(4)
N2B Ni1B P1B 152.7(4)
C39B P1B C27B 103.9(7)
C39B P1B C33B 95.8(7)
C27B P1B C33B 104.7(7)
C39B P1B Ni1B 121.4(5)
C27B P1B Ni1B 119.1(5)
C33B P1B Ni1B 108.4(5)
C5B N1B C2B 107.6(14)
C5B N1B Ni1B 143.9(11)
C2B N1B Ni1B 108.4(10)
C6B N2B C13B 119.9(14)
C6B N2B Ni1B 110.2(11)
C13B N2B Ni1B 129.9(11)
C6B C2B C3B 135.0(17)
C6B C2B N1B 115.8(15)
C3B C2B N1B 108.4(15)
C4B C3B C2B 106.6(17)
C4B C3B H3B 126.7
C2B C3B H3B 126.7
C3B C4B C5B 109.0(15)
C3B C4B H4B 125.5
C5B C4B H4B 125.5
N1B C5B C4B 108.3(15)
N1B C5B C7B 124.4(15)
C4B C5B C7B 127.0(15)
N2B C6B C2B 119.4(16)
N2B C6B H6B 120.3
C2B C6B H6B 120.3
C12B C7B C8B 118.1(15)
C12B C7B C5B 121.6(14)
C8B C7B C5B 120.3(17)
C9B C8B C7B 120.4(18)
C9B C8B H8B 119.8
C7B C8B H8B 119.8
C8B C9B C10B 121.5(17)
C8B C9B H9B 119.2
C10B C9B H9B 119.2
C9B C10B C11B 119.0(18)
C9B C10B H10B 120.5
C11B C10B H10B 120.5
C10B C11B C12B 122.5(18)
C10B C11B H11B 118.8
C12B C11B H11B 118.8
C11B C12B C7B 118.5(15)
C11B C12B H12B 120.7
C7B C12B H12B 120.7
C18B C13B C14B 121.3(16)
C18B C13B N2B 120.2(15)
C14B C13B N2B 118.3(15)
C15B C14B C13B 116.0(18)
C15B C14B C19B 119.9(17)
C13B C14B C19B 124.1(15)
C16B C15B C14B 120.9(19)
C16B C15B H15B 119.6
C14B C15B H15B 119.6
C17B C16B C15B 121.1(17)
C17B C16B H16B 119.5
C15B C16B H16B 119.5
C16B C17B C18B 120.6(18)
C16B C17B H17B 119.7
C18B C17B H17B 119.7
C13B C18B C17B 120.0(17)
C13B C18B C20B 119.7(15)
C17B C18B C20B 120.1(16)
C14B C19B H19D 109.5
C14B C19B H19E 109.5
H19D C19B H19E 109.5
C14B C19B H19F 109.5
H19D C19B H19F 109.5
H19E C19B H19F 109.5
C18B C20B H20D 109.5
C18B C20B H20E 109.5
H20D C20B H20E 109.5
C18B C20B H20F 109.5
H20D C20B H20F 109.5
H20E C20B H20F 109.5
C22B C21B C26B 116.3(14)
C22B C21B Ni1B 113.8(12)
C26B C21B Ni1B 129.4(12)
C21B C22B C23B 124.9(16)
C21B C22B H22B 117.5
C23B C22B H22B 117.5
C22B C23B C24B 117.7(16)
C22B C23B H23B 121.2
C24B C23B H23B 121.1
C25B C24B C23B 118.5(17)
C25B C24B H24B 120.7
C23B C24B H24B 120.7
C24B C25B C26B 123.3(17)
C24B C25B H25B 118.3
C26B C25B H25B 118.3
C25B C26B C21B 119.2(15)
C25B C26B H26B 120.4
C21B C26B H26B 120.4
C28B C27B C32B 118.3(16)
C28B C27B P1B 121.3(14)
C32B C27B P1B 119.3(12)
C29B C28B C27B 121.2(18)
C29B C28B H28B 119.4
C27B C28B H28B 119.4
C28B C29B C30B 120.1(17)
C28B C29B H29B 120.0
C30B C29B H29B 120.0
C31B C30B C29B 119.7(16)
C31B C30B H30B 120.1
C29B C30B H30B 120.1
C32B C31B C30B 120.8(17)
C32B C31B H31B 119.6
C30B C31B H31B 119.6
C31B C32B C27B 119.8(16)
C31B C32B H32B 120.1
C27B C32B H32B 120.1
C34B C33B C38B 119.5(15)
C34B C33B P1B 118.9(13)
C38B C33B P1B 121.4(12)
C35B C34B C33B 121.1(17)
C35B C34B H34B 119.4
C33B C34B H34B 119.4
C36B C35B C34B 119.9(17)
C36B C35B H35B 120.0
C34B C35B H35B 120.0
C35B C36B C37B 120.6(16)
C35B C36B H36B 119.7
C37B C36B H36B 119.7
C38B C37B C36B 119.2(16)
C38B C37B H37B 120.4
C36B C37B H37B 120.4
C37B C38B C33B 119.6(16)
C37B C38B H38B 120.2
C33B C38B H38B 120.2
C44B C39B C40B 117.0(15)
C44B C39B P1B 126.6(13)
C40B C39B P1B 116.1(12)
C41B C40B C39B 121.3(16)
C41B C40B H40B 119.4
C39B C40B H40B 119.4
C40B C41B C42B 119.5(17)
C40B C41B H41B 120.2
C42B C41B H41B 120.2
C41B C42B C43B 121.1(16)
C41B C42B H42B 119.5
C43B C42B H42B 119.5
C42B C43B C44B 119.4(16)
C42B C43B H43B 120.3
C44B C43B H43B 120.3
C39B C44B C43B 121.6(17)
C39B C44B H44B 119.2
C43B C44B H44B 119.2
C2 C1 H1A 109.5
C2 C1 H1B 109.5
H1A C1 H1B 109.5
C2 C1 H1C 109.5
H1A C1 H1C 109.5
H1B C1 H1C 109.5
C3 C2 C1 113(3)
C3 C2 H2A 109.0
C1 C2 H2A 109.0
C3 C2 H2B 109.0
C1 C2 H2B 109.0
H2A C2 H2B 107.8
C2 C3 C4 119(3)
C2 C3 H3C 107.7
C4 C3 H3C 107.7
C2 C3 H3D 107.7
C4 C3 H3D 107.7
H3C C3 H3D 107.1
C5 C4 C3 133(4)
C5 C4 H4C 103.9
C3 C4 H4C 103.9
C5 C4 H4D 103.9
C3 C4 H4D 103.9
H4C C4 H4D 105.4
C4 C5 C6 135(5)
C4 C5 H5A 103.5
C6 C5 H5A 103.5
C4 C5 H5B 103.5
C6 C5 H5B 103.5
H5A C5 H5B 105.3
C5 C6 H6C 109.5
C5 C6 H6D 109.5
H6C C6 H6D 109.5
C5 C6 H6E 109.5
H6C C6 H6E 109.5
H6D C6 H6E 109.5

loop_
_geom_bond_atom_site_label_1
_geom_bond_atom_site_label_2
_geom_bond_distance
Ni1A C21A 1.915(15)
Ni1A N1A 1.925(12)
Ni1A N2A 1.966(14)
Ni1A P1A 2.174(4)
P1A C27A 1.812(17)
P1A C33A 1.819(17)
P1A C39A 1.866(17)
N1A C5A 1.37(2)
N1A C2A 1.39(2)
N2A C6A 1.298(19)
N2A C13A 1.432(19)
C2A C3A 1.40(2)
C2A C6A 1.43(2)
C3A C4A 1.43(3)
C3A H3A 0.9500
C4A C5A 1.37(2)
C4A H4A 0.9500
C5A C7A 1.49(2)
C6A H6A 0.9500
C7A C8A 1.40(2)
C7A C12A 1.40(2)
C8A C9A 1.38(2)
C8A H8A 0.9500
C9A C10A 1.36(3)
C9A H9A 0.9500
C10A C11A 1.41(2)
C10A H10A 0.9500
C11A C12A 1.39(2)
C11A H11A 0.9500
C12A H12A 0.9500
C13A C18A 1.38(2)
C13A C14A 1.41(2)
C14A C15A 1.40(2)
C14A C19A 1.52(2)
C15A C16A 1.37(3)
C15A H15A 0.9500
C16A C17A 1.40(2)
C16A H16A 0.9500
C17A C18A 1.39(2)
C17A H17A 0.9500
C18A C20A 1.51(3)
C19A H19A 0.9800
C19A H19B 0.9800
C19A H19C 0.9800
C20A H20A 0.9800
C20A H20B 0.9800
C20A H20C 0.9800
C21A C22A 1.35(2)
C21A C26A 1.40(2)
C22A C23A 1.39(2)
C22A H22A 0.9500
C23A C24A 1.39(2)
C23A H23A 0.9500
C24A C25A 1.41(2)
C24A H24A 0.9500
C25A C26A 1.36(2)
C25A H25A 0.9500
C26A H26A 0.9500
C27A C28A 1.38(2)
C27A C32A 1.40(2)
C28A C29A 1.38(2)
C28A H28A 0.9500
C29A C30A 1.36(2)
C29A H29A 0.9500
C30A C31A 1.38(2)
C30A H30A 0.9500
C31A C32A 1.35(2)
C31A H31A 0.9500
C32A H32A 0.9500
C33A C38A 1.39(2)
C33A C34A 1.38(2)
C34A C35A 1.39(3)
C34A H34A 0.9500
C35A C36A 1.37(3)
C35A H35A 0.9500
C36A C37A 1.38(2)
C36A H36A 0.9500
C37A C38A 1.41(2)
C37A H37A 0.9500
C38A H38A 0.9500
C39A C40A 1.32(2)
C39A C44A 1.42(2)
C40A C41A 1.41(2)
C40A H40A 0.9500
C41A C42A 1.38(2)
C41A H41A 0.9500
C42A C43A 1.36(2)
C42A H42A 0.9500
C43A C44A 1.39(2)
C43A H43A 0.9500
C44A H44A 0.9500
Ni1B C21B 1.899(15)
Ni1B N1B 1.969(12)
Ni1B N2B 1.986(13)
Ni1B P1B 2.171(4)
P1B C39B 1.823(16)
P1B C27B 1.828(16)
P1B C33B 1.860(16)
N1B C5B 1.342(19)
N1B C2B 1.41(2)
N2B C6B 1.31(2)
N2B C13B 1.44(2)
C2B C6B 1.38(2)
C2B C3B 1.39(2)
C3B C4B 1.37(2)
C3B H3B 0.9500
C4B C5B 1.40(2)
C4B H4B 0.9500
C5B C7B 1.44(2)
C6B H6B 0.9500
C7B C12B 1.41(2)
C7B C8B 1.42(2)
C8B C9B 1.36(2)
C8B H8B 0.9500
C9B C10B 1.37(3)
C9B H9B 0.9500
C10B C11B 1.37(2)
C10B H10B 0.9500
C11B C12B 1.39(2)
C11B H11B 0.9500
C12B H12B 0.9500
C13B C18B 1.37(2)
C13B C14B 1.43(2)
C14B C15B 1.41(2)
C14B C19B 1.50(3)
C15B C16B 1.37(3)
C15B H15B 0.9500
C16B C17B 1.35(3)
C16B H16B 0.9500
C17B C18B 1.37(2)
C17B H17B 0.9500
C18B C20B 1.52(2)
C19B H19D 0.9800
C19B H19E 0.9800
C19B H19F 0.9800
C20B H20D 0.9800
C20B H20E 0.9800
C20B H20F 0.9800
C21B C22B 1.36(2)
C21B C26B 1.40(2)
C22B C23B 1.38(2)
C22B H22B 0.9500
C23B C24B 1.41(2)
C23B H23B 0.9500
C24B C25B 1.33(2)
C24B H24B 0.9500
C25B C26B 1.40(2)
C25B H25B 0.9500
C26B H26B 0.9500
C27B C28B 1.38(2)
C27B C32B 1.43(2)
C28B C29B 1.39(2)
C28B H28B 0.9500
C29B C30B 1.38(2)
C29B H29B 0.9500
C30B C31B 1.39(2)
C30B H30B 0.9500
C31B C32B 1.37(2)
C31B H31B 0.9500
C32B H32B 0.9500
C33B C34B 1.37(2)
C33B C38B 1.40(2)
C34B C35B 1.35(2)
C34B H34B 0.9500
C35B C36B 1.34(2)
C35B H35B 0.9500
C36B C37B 1.42(2)
C36B H36B 0.9500
C37B C38B 1.34(2)
C37B H37B 0.9500
C38B H38B 0.9500
C39B C44B 1.36(2)
C39B C40B 1.43(2)
C40B C41B 1.36(2)
C40B H40B 0.9500
C41B C42B 1.36(2)
C41B H41B 0.9500
C42B C43B 1.38(2)
C42B H42B 0.9500
C43B C44B 1.38(2)
C43B H43B 0.9500
C44B H44B 0.9500
C1 C2 1.56(4)
C1 H1A 0.9800
C1 H1B 0.9800
C1 H1C 0.9800
C2 C3 1.39(4)
C2 H2A 0.9900
C2 H2B 0.9900
C3 C4 1.55(4)
C3 H3C 0.9900
C3 H3D 0.9900
C4 C5 1.35(4)
C4 H4C 0.9900
C4 H4D 0.9900
C5 C6 1.41(5)
C5 H5A 0.9900
C5 H5B 0.9900
C6 H6C 0.9800
C6 H6D 0.9800
C6 H6E 0.9800

loop_
_geom_torsion_atom_site_label_1
_geom_torsion_atom_site_label_2
_geom_torsion_atom_site_label_3
_geom_torsion_atom_site_label_4
_geom_torsion
C5A N1A C2A C3A 4.2(19)
Ni1A N1A C2A C3A -175.3(12)
C5A N1A C2A C6A -168.1(14)
Ni1A N1A C2A C6A 12.3(17)
N1A C2A C3A C4A -3(2)
C6A C2A C3A C4A 167.8(18)
C2A C3A C4A C5A 0(2)
C3A C4A C5A N1A 3(2)
C3A C4A C5A C7A -174.3(16)
C2A N1A C5A C4A -4.1(19)
Ni1A N1A C5A C4A 175.2(15)
C2A N1A C5A C7A 173.0(15)
Ni1A N1A C5A C7A -8(3)
C13A N2A C6A C2A 173.8(14)
Ni1A N2A C6A C2A -9.0(19)
N1A C2A C6A N2A -2(2)
C3A C2A C6A N2A -172.8(18)
C4A C5A C7A C8A -38(3)
N1A C5A C7A C8A 145.7(15)
C4A C5A C7A C12A 141.4(19)
N1A C5A C7A C12A -35(2)
C12A C7A C8A C9A 0(2)
C5A C7A C8A C9A 178.9(16)
C7A C8A C9A C10A -1(3)
C8A C9A C10A C11A 1(3)
C9A C10A C11A C12A 1(3)
C10A C11A C12A C7A -2(3)
C8A C7A C12A C11A 1(3)
C5A C7A C12A C11A -177.7(17)
C6A N2A C13A C18A -102.6(19)
Ni1A N2A C13A C18A 80.7(19)
C6A N2A C13A C14A 80(2)
Ni1A N2A C13A C14A -97.0(17)
C18A C13A C14A C15A -2(3)
N2A C13A C14A C15A 175.2(16)
C18A C13A C14A C19A 176.2(17)
N2A C13A C14A C19A -6(2)
C13A C14A C15A C16A -1(3)
C19A C14A C15A C16A -179.6(17)
C14A C15A C16A C17A 4(3)
C15A C16A C17A C18A -3(3)
C14A C13A C18A C17A 3(3)
N2A C13A C18A C17A -174.8(16)
C14A C13A C18A C20A -175.9(16)
N2A C13A C18A C20A 6(3)
C16A C17A C18A C13A 0(3)
C16A C17A C18A C20A 178.8(17)
C26A C21A C22A C23A -2(2)
Ni1A C21A C22A C23A -171.8(12)
C21A C22A C23A C24A 0(3)
C22A C23A C24A C25A 3(2)
C23A C24A C25A C26A -3(2)
C24A C25A C26A C21A 1(2)
C22A C21A C26A C25A 2(2)
Ni1A C21A C26A C25A 173.3(13)
C33A P1A C27A C28A -28.9(15)
C39A P1A C27A C28A -131.9(14)
Ni1A P1A C27A C28A 90.7(14)
C33A P1A C27A C32A 157.5(12)
C39A P1A C27A C32A 54.5(15)
Ni1A P1A C27A C32A -83.0(13)
C32A C27A C28A C29A 2(2)
P1A C27A C28A C29A -171.5(12)
C27A C28A C29A C30A -1(2)
C28A C29A C30A C31A 1(3)
C29A C30A C31A C32A -2(3)
C30A C31A C32A C27A 3(3)
C28A C27A C32A C31A -3(2)
P1A C27A C32A C31A 171.2(13)
C27A P1A C33A C38A 136.2(13)
C39A P1A C33A C38A -113.4(14)
Ni1A P1A C33A C38A 10.6(14)
C27A P1A C33A C34A -52.4(15)
C39A P1A C33A C34A 58.0(16)
Ni1A P1A C33A C34A -178.0(13)
C38A C33A C34A C35A -3(3)
P1A C33A C34A C35A -174.2(14)
C33A C34A C35A C36A 1(3)
C34A C35A C36A C37A 1(3)
C35A C36A C37A C38A -2(3)
C34A C33A C38A C37A 2(2)
P1A C33A C38A C37A 173.7(12)
C36A C37A C38A C33A 0(2)
C27A P1A C39A C40A -176.0(14)
C33A P1A C39A C40A 75.3(15)
Ni1A P1A C39A C40A -39.7(16)
C27A P1A C39A C44A 14.6(16)
C33A P1A C39A C44A -94.2(15)
Ni1A P1A C39A C44A 150.8(12)
C44A C39A C40A C41A -3(3)
P1A C39A C40A C41A -172.1(13)
C39A C40A C41A C42A 1(3)
C40A C41A C42A C43A 1(3)
C41A C42A C43A C44A 0(3)
C42A C43A C44A C39A -2(3)
C40A C39A C44A C43A 3(3)
P1A C39A C44A C43A 172.5(14)
C5B N1B C2B C6B 169.8(14)
Ni1B N1B C2B C6B -12.6(17)
C5B N1B C2B C3B -1.2(19)
Ni1B N1B C2B C3B 176.4(12)
C6B C2B C3B C4B -168.4(19)
N1B C2B C3B C4B 0(2)
C2B C3B C4B C5B 1(2)
C2B N1B C5B C4B 1.7(17)
Ni1B N1B C5B C4B -174.4(14)
C2B N1B C5B C7B -172.3(15)
Ni1B N1B C5B C7B 12(3)
C3B C4B C5B N1B -2(2)
C3B C4B C5B C7B 172.1(17)
C13B N2B C6B C2B -173.1(15)
Ni1B N2B C6B C2B 8.3(19)
C3B C2B C6B N2B 170.9(19)
N1B C2B C6B N2B 3(2)
N1B C5B C7B C12B 32(2)
C4B C5B C7B C12B -141.3(17)
N1B C5B C7B C8B -151.5(16)
C4B C5B C7B C8B 36(2)
C12B C7B C8B C9B -3(3)
C5B C7B C8B C9B -179.6(16)
C7B C8B C9B C10B 2(3)
C8B C9B C10B C11B -1(3)
C9B C10B C11B C12B 1(3)
C10B C11B C12B C7B -2(3)
C8B C7B C12B C11B 3(2)
C5B C7B C12B C11B 179.6(14)
C6B N2B C13B C18B 103.8(18)
Ni1B N2B C13B C18B -78(2)
C6B N2B C13B C14B -82(2)
Ni1B N2B C13B C14B 96.1(17)
C18B C13B C14B C15B 2(2)
N2B C13B C14B C15B -172.2(15)
C18B C13B C14B C19B -179.2(17)
N2B C13B C14B C19B 7(3)
C13B C14B C15B C16B -1(3)
C19B C14B C15B C16B 179.7(17)
C14B C15B C16B C17B -2(3)
C15B C16B C17B C18B 5(3)
C14B C13B C18B C17B 1(2)
N2B C13B C18B C17B 174.9(15)
C14B C13B C18B C20B 175.3(16)
N2B C13B C18B C20B -11(2)
C16B C17B C18B C13B -4(3)
C16B C17B C18B C20B -178.8(17)
N1B Ni1B C21B C22B 37(3)
N2B Ni1B C21B C22B 107.1(11)
P1B Ni1B C21B C22B -99.9(11)
N1B Ni1B C21B C26B -134(2)
N2B Ni1B C21B C26B -63.9(14)
P1B Ni1B C21B C26B 89.1(13)
C26B C21B C22B C23B 2(2)
Ni1B C21B C22B C23B -170.1(12)
C21B C22B C23B C24B -2(2)
C22B C23B C24B C25B 1(2)
C23B C24B C25B C26B 0(3)
C24B C25B C26B C21B 1(2)
C22B C21B C26B C25B -2(2)
Ni1B C21B C26B C25B 169.4(12)
C39B P1B C27B C28B -52.3(15)
C33B P1B C27B C28B -152.3(13)
Ni1B P1B C27B C28B 86.4(14)
C39B P1B C27B C32B 139.4(13)
C33B P1B C27B C32B 39.5(14)
Ni1B P1B C27B C32B -81.8(13)
C32B C27B C28B C29B -3(2)
P1B C27B C28B C29B -171.7(12)
C27B C28B C29B C30B 2(2)
C28B C29B C30B C31B 1(2)
C29B C30B C31B C32B -3(2)
C30B C31B C32B C27B 1(2)
C28B C27B C32B C31B 2(2)
P1B C27B C32B C31B 170.3(13)
C39B P1B C33B C34B 113.8(13)
C27B P1B C33B C34B -140.2(13)
Ni1B P1B C33B C34B -12.1(14)
C39B P1B C33B C38B -62.1(15)
C27B P1B C33B C38B 44.0(15)
Ni1B P1B C33B C38B 172.0(12)
C38B C33B C34B C35B 3(3)
P1B C33B C34B C35B -172.6(13)
C33B C34B C35B C36B -3(3)
C34B C35B C36B C37B 2(3)
C35B C36B C37B C38B -2(3)
C36B C37B C38B C33B 2(3)
C34B C33B C38B C37B -3(3)
P1B C33B C38B C37B 172.7(13)
C27B P1B C39B C44B -11.7(17)
C33B P1B C39B C44B 95.1(16)
Ni1B P1B C39B C44B -149.2(13)
C27B P1B C39B C40B 175.4(12)
C33B P1B C39B C40B -77.8(13)
Ni1B P1B C39B C40B 37.9(14)
C44B C39B C40B C41B -2(2)
P1B C39B C40B C41B 171.9(13)
C39B C40B C41B C42B 0(3)
C40B C41B C42B C43B 2(3)
C41B C42B C43B C44B -2(3)
C40B C39B C44B C43B 2(2)
P1B C39B C44B C43B -171.1(13)
C42B C43B C44B C39B 0(3)
C1 C2 C3 C4 176(2)
C2 C3 C4 C5 167(3)
C3 C4 C5 C6 173(4)
